data_7015973
loop_
_publ_author_name
'Liu, Nazhen'
'Li, Xiaoyan'
'Xu, Xiaofeng'
'Wang, Zhiping'
'Sun, Hongjian'

_publ_section_title
;
 Synthesis, structure and DFT study of dinuclear iron, cobalt and
 nickel complexes with cyclopentadienyl-metal moieties.
;
_journal_issue 26
_journal_name_full 'Dalton transactions (Cambridge, England : 2003)'
_journal_page_first 6886
_journal_page_last 6892
_journal_paper_doi 10.1039/c0dt01386b
_journal_volume 40
_journal_year 2011
_chemical_formula_moiety 'C40 H46 Co Fe P4'
_chemical_formula_sum 'C40 H46 Co Fe P4'
_chemical_formula_weight 765.43
_chemical_name_systematic
;
?
;
_space_group_IT_number 2
_symmetry_cell_setting triclinic
_symmetry_space_group_name_Hall '-P 1'
_symmetry_space_group_name_H-M 'P -1'
_atom_sites_solution_hydrogens geom
_atom_sites_solution_primary direct
_atom_sites_solution_secondary difmap
_audit_creation_method SHELXL-97
_cell_angle_alpha 69.857(6)
_cell_angle_beta 87.349(6)
_cell_angle_gamma 87.141(6)
_cell_formula_units_Z 4
_cell_length_a 10.524(3)
_cell_length_b 18.946(6)
_cell_length_c 20.071(6)
_cell_measurement_reflns_used 5688
_cell_measurement_temperature 298(2)
_cell_measurement_theta_max 24.00
_cell_measurement_theta_min 1.08
_cell_volume 3751(2)
_computing_cell_refinement 'Bruker SMART'
_computing_data_collection 'Bruker SMART'
_computing_data_reduction 'Bruker SAINT'
_computing_molecular_graphics 'Bruker SHELXTL'
_computing_publication_material 'Bruker SHELXTL'
_computing_structure_refinement 'SHELXL-97 (Sheldrick, 1997)'
_computing_structure_solution 'SHELXS-97 (Sheldrick, 1990)'
_diffrn_ambient_temperature 298(2)
_diffrn_measured_fraction_theta_full 0.994
_diffrn_measured_fraction_theta_max 0.994
_diffrn_measurement_device_type 'CCD area detector'
_diffrn_measurement_method 'phi and omega scans'
_diffrn_radiation_monochromator graphite
_diffrn_radiation_source 'fine-focus sealed tube'
_diffrn_radiation_type MoK\a
_diffrn_radiation_wavelength 0.71073
_diffrn_reflns_av_R_equivalents 0.0646
_diffrn_reflns_av_sigmaI/netI 0.1511
_diffrn_reflns_limit_h_max 12
_diffrn_reflns_limit_h_min -11
_diffrn_reflns_limit_k_max 21
_diffrn_reflns_limit_k_min -20
_diffrn_reflns_limit_l_max 22
_diffrn_reflns_limit_l_min -21
_diffrn_reflns_number 17348
_diffrn_reflns_theta_full 24.00
_diffrn_reflns_theta_max 24.00
_diffrn_reflns_theta_min 1.08
_exptl_absorpt_coefficient_mu 1.027
_exptl_absorpt_correction_T_max 0.7619
_exptl_absorpt_correction_T_min 0.7088
_exptl_absorpt_correction_type multi-scan
_exptl_crystal_colour brown
_exptl_crystal_density_diffrn 1.356
_exptl_crystal_density_method 'not measured'
_exptl_crystal_description block
_exptl_crystal_F_000 1596
_exptl_crystal_size_max 0.36
_exptl_crystal_size_mid 0.32
_exptl_crystal_size_min 0.28
_refine_diff_density_max 0.567
_refine_diff_density_min -0.589
_refine_diff_density_rms 0.152
_refine_ls_extinction_method none
_refine_ls_goodness_of_fit_ref 0.999
_refine_ls_hydrogen_treatment constr
_refine_ls_matrix_type full
_refine_ls_number_parameters 841
_refine_ls_number_reflns 11701
_refine_ls_number_restraints 0
_refine_ls_restrained_S_all 0.999
_refine_ls_R_factor_all 0.1588
_refine_ls_R_factor_gt 0.0693
_refine_ls_shift/su_max 0.005
_refine_ls_shift/su_mean 0.000
_refine_ls_structure_factor_coef Fsqd
_refine_ls_weighting_details 'calc w=1/[\s^2^(Fo^2^)+(0.1147P)^2^+0.0000P] where P=(Fo^2^+2Fc^2^)/3'
_refine_ls_weighting_scheme calc
_refine_ls_wR_factor_gt 0.1625
_refine_ls_wR_factor_ref 0.2500
_reflns_number_gt 5688
_reflns_number_total 11701
_reflns_threshold_expression >2sigma(I)
_cod_data_source_file c0dt01386b.txt
_cod_data_source_block 8
_cod_depositor_comments
;
The following automatic conversions were performed:

'_symmetry_cell_setting' value 'Triclinic' changed to 'triclinic'
according to /home/saulius/struct/CIF-dictionaries/cif_core.dic
dictionary named 'cif_core.dic' version 2.4.1 from 2010-06-29.

Automatic conversion script
Id: cif_fix_values 1715 2011-07-08 13:25:40Z adriana 
;
_cod_original_cell_volume 3750.7(19)
_cod_original_sg_symbol_H-M P-1
_cod_database_code 7015973

loop_
_symmetry_equiv_pos_as_xyz
'x, y, z'
'-x, -y, -z'

loop_
_atom_site_label
_atom_site_type_symbol
_atom_site_fract_x
_atom_site_fract_y
_atom_site_fract_z
_atom_site_U_iso_or_equiv
_atom_site_adp_type
_atom_site_occupancy
_atom_site_symmetry_multiplicity
_atom_site_calc_flag
_atom_site_refinement_flags
_atom_site_disorder_assembly
_atom_site_disorder_group
C1 C 0.1699(9) 0.0602(5) 0.3745(5) 0.038(2) Uani 1 1 d . . .
C2 C 0.2727(9) 0.0113(5) 0.3675(5) 0.042(2) Uani 1 1 d . . .
H2 H 0.2828 -0.0122 0.3310 0.050 Uiso 1 1 calc R . .
C3 C 0.3586(11) 0.0025(6) 0.4231(6) 0.059(3) Uani 1 1 d . . .
H3 H 0.4385 -0.0277 0.4310 0.071 Uiso 1 1 calc R . .
C4 C 0.3098(10) 0.0454(6) 0.4637(5) 0.054(3) Uani 1 1 d . . .
H4 H 0.3496 0.0504 0.5050 0.065 Uiso 1 1 calc R . .
C5 C 0.1943(11) 0.0808(6) 0.4345(5) 0.054(3) Uani 1 1 d . . .
H5 H 0.1400 0.1144 0.4522 0.065 Uiso 1 1 calc R . .
C6 C 0.3671(10) 0.1798(5) 0.2572(5) 0.044(3) Uani 1 1 d . . .
C7 C 0.4829(9) 0.1486(6) 0.2861(6) 0.051(3) Uani 1 1 d . . .
H7 H 0.5394 0.1155 0.2688 0.061 Uiso 1 1 calc R . .
C8 C 0.5053(10) 0.1693(6) 0.3449(6) 0.060(3) Uani 1 1 d . . .
H8 H 0.5796 0.1543 0.3749 0.072 Uiso 1 1 calc R . .
C9 C 0.4006(14) 0.2155(6) 0.3532(6) 0.071(4) Uani 1 1 d . . .
H9 H 0.3903 0.2380 0.3905 0.085 Uiso 1 1 calc R . .
C10 C 0.3113(10) 0.2231(5) 0.2997(5) 0.047(3) Uani 1 1 d . . .
H10 H 0.2309 0.2528 0.2919 0.056 Uiso 1 1 calc R . .
C11 C 0.3328(10) 0.2674(5) 0.1150(5) 0.049(3) Uani 1 1 d . . .
C12 C 0.4207(11) 0.3123(6) 0.1263(6) 0.066(3) Uani 1 1 d . . .
H12 H 0.4600 0.2976 0.1697 0.079 Uiso 1 1 calc R . .
C13 C 0.4523(13) 0.3794(7) 0.0740(7) 0.079(4) Uani 1 1 d . . .
H13 H 0.5099 0.4103 0.0833 0.094 Uiso 1 1 calc R . .
C14 C 0.3994(14) 0.4003(7) 0.0092(7) 0.076(4) Uani 1 1 d . . .
H14 H 0.4231 0.4445 -0.0263 0.091 Uiso 1 1 calc R . .
C15 C 0.3121(12) 0.3567(7) -0.0036(7) 0.072(4) Uani 1 1 d . . .
H15 H 0.2775 0.3702 -0.0483 0.087 Uiso 1 1 calc R . .
C16 C 0.2747(11) 0.2925(6) 0.0497(6) 0.064(3) Uani 1 1 d . . .
H16 H 0.2092 0.2653 0.0419 0.077 Uiso 1 1 calc R . .
C17 C -0.0532(9) 0.1492(5) 0.3591(5) 0.040(2) Uani 1 1 d . . .
C18 C -0.0557(10) 0.2271(6) 0.3312(6) 0.052(3) Uani 1 1 d . . .
H18 H -0.0117 0.2500 0.2884 0.062 Uiso 1 1 calc R . .
C19 C -0.1188(10) 0.2716(6) 0.3630(7) 0.060(3) Uani 1 1 d . . .
H19 H -0.1165 0.3237 0.3428 0.072 Uiso 1 1 calc R . .
C20 C -0.1833(12) 0.2401(7) 0.4229(7) 0.069(4) Uani 1 1 d . . .
H20 H -0.2281 0.2704 0.4446 0.083 Uiso 1 1 calc R . .
C21 C -0.1858(11) 0.1626(7) 0.4543(6) 0.066(3) Uani 1 1 d . . .
H21 H -0.2303 0.1409 0.4971 0.079 Uiso 1 1 calc R . .
C22 C -0.1207(9) 0.1176(6) 0.4209(6) 0.052(3) Uani 1 1 d . . .
H22 H -0.1233 0.0655 0.4410 0.063 Uiso 1 1 calc R . .
C23 C 0.3970(9) 0.1131(6) 0.1512(5) 0.042(2) Uani 1 1 d . . .
C24 C 0.4140(13) 0.0394(7) 0.1904(7) 0.083(4) Uani 1 1 d . . .
H24 H 0.3719 0.0231 0.2345 0.100 Uiso 1 1 calc R . .
C25 C 0.4850(15) -0.0128(7) 0.1729(8) 0.090(5) Uani 1 1 d . . .
H25 H 0.4903 -0.0624 0.2034 0.108 Uiso 1 1 calc R . .
C26 C 0.5483(14) 0.0091(8) 0.1095(10) 0.101(5) Uani 1 1 d . . .
H26 H 0.5998 -0.0250 0.0956 0.121 Uiso 1 1 calc R . .
C27 C 0.5351(18) 0.0817(9) 0.0667(9) 0.144(8) Uani 1 1 d . . .
H27 H 0.5760 0.0979 0.0222 0.173 Uiso 1 1 calc R . .
C28 C 0.4592(13) 0.1327(7) 0.0896(8) 0.098(5) Uani 1 1 d . . .
H28 H 0.4528 0.1826 0.0598 0.118 Uiso 1 1 calc R . .
C29 C -0.0627(9) 0.0108(5) 0.3414(5) 0.042(2) Uani 1 1 d . . .
C30 C -0.1764(11) 0.0170(7) 0.3135(6) 0.064(3) Uani 1 1 d . . .
H30 H -0.2035 0.0627 0.2806 0.077 Uiso 1 1 calc R . .
C31 C -0.2558(13) -0.0440(10) 0.3326(7) 0.095(5) Uani 1 1 d . . .
H31 H -0.3367 -0.0387 0.3143 0.114 Uiso 1 1 calc R . .
C32 C -0.2126(17) -0.1126(8) 0.3793(8) 0.086(5) Uani 1 1 d . . .
H32 H -0.2644 -0.1538 0.3920 0.103 Uiso 1 1 calc R . .
C33 C -0.0994(12) -0.1199(7) 0.4058(6) 0.061(3) Uani 1 1 d . . .
H33 H -0.0712 -0.1659 0.4377 0.073 Uiso 1 1 calc R . .
C34 C -0.0221(11) -0.0589(5) 0.3861(5) 0.052(3) Uani 1 1 d . . .
H34 H 0.0595 -0.0650 0.4036 0.062 Uiso 1 1 calc R . .
C35 C -0.2171(10) 0.2355(7) 0.1749(7) 0.087(4) Uani 1 1 d . . .
H35A H -0.2224 0.2221 0.2256 0.130 Uiso 1 1 calc R . .
H35B H -0.2545 0.1973 0.1616 0.130 Uiso 1 1 calc R . .
H35C H -0.2619 0.2827 0.1534 0.130 Uiso 1 1 calc R . .
C36 C -0.0282(13) 0.3391(6) 0.1424(8) 0.101(5) Uani 1 1 d . . .
H36A H -0.0788 0.3739 0.1059 0.151 Uiso 1 1 calc R . .
H36B H 0.0600 0.3503 0.1322 0.151 Uiso 1 1 calc R . .
H36C H -0.0532 0.3436 0.1874 0.151 Uiso 1 1 calc R . .
C37 C -0.0839(14) 0.2656(8) 0.0500(6) 0.098(5) Uani 1 1 d . . .
H37A H -0.1205 0.2231 0.0435 0.147 Uiso 1 1 calc R . .
H37B H -0.0055 0.2768 0.0227 0.147 Uiso 1 1 calc R . .
H37C H -0.1421 0.3083 0.0344 0.147 Uiso 1 1 calc R . .
C38 C 0.1273(12) 0.0808(8) 0.0596(6) 0.087(4) Uani 1 1 d . . .
H38A H 0.1999 0.1112 0.0547 0.130 Uiso 1 1 calc R . .
H38B H 0.0694 0.1057 0.0224 0.130 Uiso 1 1 calc R . .
H38C H 0.1546 0.0329 0.0565 0.130 Uiso 1 1 calc R . .
C39 C -0.1208(12) 0.0536(8) 0.1266(7) 0.096(5) Uani 1 1 d . . .
H39A H -0.1632 0.1018 0.1060 0.144 Uiso 1 1 calc R . .
H39B H -0.1655 0.0253 0.1696 0.144 Uiso 1 1 calc R . .
H39C H -0.1196 0.0268 0.0937 0.144 Uiso 1 1 calc R . .
C40 C 0.0961(17) -0.0327(6) 0.1907(7) 0.116(6) Uani 1 1 d . . .
H40A H 0.0864 -0.0599 0.1589 0.174 Uiso 1 1 calc R . .
H40B H 0.0442 -0.0542 0.2329 0.174 Uiso 1 1 calc R . .
H40C H 0.1837 -0.0358 0.2032 0.174 Uiso 1 1 calc R . .
C41 C 0.4491(8) 0.4899(5) 0.2465(5) 0.038(2) Uani 1 1 d . . .
C42 C 0.5426(10) 0.5235(6) 0.1952(5) 0.050(3) Uani 1 1 d . . .
H42 H 0.5387 0.5755 0.1621 0.060 Uiso 1 1 calc R . .
C43 C 0.6485(11) 0.4690(7) 0.2002(7) 0.065(3) Uani 1 1 d . . .
H43 H 0.7273 0.4765 0.1710 0.078 Uiso 1 1 calc R . .
C44 C 0.6105(11) 0.4020(6) 0.2550(6) 0.060(3) Uani 1 1 d . . .
H44 H 0.6630 0.3555 0.2717 0.072 Uiso 1 1 calc R . .
C45 C 0.4920(9) 0.4129(5) 0.2843(6) 0.049(3) Uani 1 1 d . . .
H45 H 0.4458 0.3756 0.3230 0.059 Uiso 1 1 calc R . .
C46 C 0.6118(9) 0.5776(5) 0.3316(5) 0.039(2) Uani 1 1 d . . .
C47 C 0.7421(9) 0.5635(5) 0.3067(6) 0.048(3) Uani 1 1 d . . .
H47 H 0.7912 0.5993 0.2683 0.057 Uiso 1 1 calc R . .
C48 C 0.7835(11) 0.4889(6) 0.3469(6) 0.061(3) Uani 1 1 d . . .
H48 H 0.8653 0.4640 0.3417 0.073 Uiso 1 1 calc R . .
C49 C 0.6770(11) 0.4560(6) 0.3969(6) 0.061(3) Uani 1 1 d . . .
H49 H 0.6763 0.4047 0.4313 0.073 Uiso 1 1 calc R . .
C50 C 0.5746(10) 0.5104(5) 0.3859(5) 0.048(3) Uani 1 1 d . . .
H50 H 0.4925 0.5030 0.4120 0.057 Uiso 1 1 calc R . .
C51 C 0.5087(9) 0.7044(5) 0.3650(5) 0.039(2) Uani 1 1 d . . .
C52 C 0.5483(10) 0.6670(6) 0.4344(5) 0.054(3) Uani 1 1 d . . .
H52 H 0.5822 0.6181 0.4464 0.064 Uiso 1 1 calc R . .
C53 C 0.5382(11) 0.7013(7) 0.4864(6) 0.066(3) Uani 1 1 d . . .
H53 H 0.5652 0.6756 0.5322 0.079 Uiso 1 1 calc R . .
C54 C 0.4879(10) 0.7735(8) 0.4686(7) 0.065(4) Uani 1 1 d . . .
H54 H 0.4810 0.7969 0.5025 0.078 Uiso 1 1 calc R . .
C55 C 0.4481(10) 0.8109(6) 0.4017(6) 0.060(3) Uani 1 1 d . . .
H55 H 0.4127 0.8595 0.3900 0.072 Uiso 1 1 calc R . .
C56 C 0.4604(9) 0.7767(5) 0.3515(6) 0.047(3) Uani 1 1 d . . .
H56 H 0.4347 0.8039 0.3058 0.056 Uiso 1 1 calc R . .
C57 C 0.6287(9) 0.7252(5) 0.2352(5) 0.040(2) Uani 1 1 d . . .
C58 C 0.7086(10) 0.7704(6) 0.2538(6) 0.060(3) Uani 1 1 d . . .
H58 H 0.7082 0.7672 0.3011 0.072 Uiso 1 1 calc R . .
C59 C 0.7905(10) 0.8208(6) 0.2056(6) 0.061(3) Uani 1 1 d . . .
H59 H 0.8392 0.8518 0.2205 0.073 Uiso 1 1 calc R . .
C60 C 0.7982(11) 0.8240(7) 0.1383(7) 0.064(3) Uani 1 1 d . . .
H60 H 0.8522 0.8576 0.1061 0.077 Uiso 1 1 calc R . .
C61 C 0.7274(13) 0.7784(7) 0.1165(6) 0.081(4) Uani 1 1 d . . .
H61 H 0.7352 0.7794 0.0699 0.097 Uiso 1 1 calc R . .
C62 C 0.6429(11) 0.7298(6) 0.1644(6) 0.063(3) Uani 1 1 d . . .
H62 H 0.5943 0.6995 0.1485 0.075 Uiso 1 1 calc R . .
C63 C 0.2390(9) 0.4661(6) 0.3421(5) 0.045(3) Uani 1 1 d . . .
C64 C 0.2311(9) 0.4779(6) 0.4074(6) 0.054(3) Uani 1 1 d . . .
H64 H 0.2630 0.5214 0.4108 0.064 Uiso 1 1 calc R . .
C65 C 0.1747(13) 0.4240(8) 0.4688(6) 0.084(4) Uani 1 1 d . . .
H65 H 0.1663 0.4340 0.5110 0.101 Uiso 1 1 calc R . .
C66 C 0.1328(13) 0.3578(7) 0.4660(8) 0.083(4) Uani 1 1 d . . .
H66 H 0.0973 0.3223 0.5061 0.099 Uiso 1 1 calc R . .
C67 C 0.1446(12) 0.3452(7) 0.4025(8) 0.078(4) Uani 1 1 d . . .
H67 H 0.1163 0.3004 0.4001 0.094 Uiso 1 1 calc R . .
C68 C 0.1984(10) 0.3982(6) 0.3405(7) 0.063(3) Uani 1 1 d . . .
H68 H 0.2065 0.3874 0.2986 0.076 Uiso 1 1 calc R . .
C69 C 0.1993(9) 0.5320(5) 0.1953(5) 0.041(2) Uani 1 1 d . . .
C70 C 0.0679(12) 0.5517(7) 0.1998(7) 0.077(4) Uani 1 1 d . . .
H70 H 0.0368 0.5630 0.2392 0.092 Uiso 1 1 calc R . .
C71 C -0.0165(12) 0.5545(7) 0.1466(7) 0.076(4) Uani 1 1 d . . .
H71 H -0.1020 0.5684 0.1494 0.092 Uiso 1 1 calc R . .
C72 C 0.0334(15) 0.5359(7) 0.0903(7) 0.084(4) Uani 1 1 d . . .
H72 H -0.0198 0.5367 0.0543 0.101 Uiso 1 1 calc R . .
C73 C 0.1613(12) 0.5158(8) 0.0857(7) 0.083(4) Uani 1 1 d . . .
H73 H 0.1934 0.5033 0.0471 0.099 Uiso 1 1 calc R . .
C74 C 0.2377(11) 0.5145(7) 0.1375(6) 0.067(3) Uani 1 1 d . . .
H74 H 0.3230 0.5007 0.1335 0.080 Uiso 1 1 calc R . .
C75 C 0.0137(9) 0.6482(7) 0.3350(6) 0.062(3) Uani 1 1 d . . .
H75A H -0.0428 0.6677 0.3641 0.093 Uiso 1 1 calc R . .
H75B H 0.0179 0.5943 0.3546 0.093 Uiso 1 1 calc R . .
H75C H -0.0175 0.6639 0.2878 0.093 Uiso 1 1 calc R . .
C76 C 0.1958(11) 0.6635(6) 0.4283(5) 0.066(3) Uani 1 1 d . . .
H76A H 0.1165 0.6730 0.4499 0.099 Uiso 1 1 calc R . .
H76B H 0.2595 0.6947 0.4351 0.099 Uiso 1 1 calc R . .
H76C H 0.2218 0.6115 0.4499 0.099 Uiso 1 1 calc R . .
C77 C 0.1308(12) 0.7859(6) 0.3103(7) 0.076(4) Uani 1 1 d . . .
H77A H 0.1004 0.8056 0.2628 0.114 Uiso 1 1 calc R . .
H77B H 0.2038 0.8127 0.3137 0.114 Uiso 1 1 calc R . .
H77C H 0.0649 0.7917 0.3430 0.114 Uiso 1 1 calc R . .
C78 C 0.3389(13) 0.8306(5) 0.1347(6) 0.078(4) Uani 1 1 d . . .
H78A H 0.3505 0.8546 0.0843 0.117 Uiso 1 1 calc R . .
H78B H 0.4180 0.8289 0.1573 0.117 Uiso 1 1 calc R . .
H78C H 0.2758 0.8586 0.1524 0.117 Uiso 1 1 calc R . .
C79 C 0.3518(11) 0.7164(7) 0.0738(5) 0.066(3) Uani 1 1 d . . .
H79A H 0.3150 0.6727 0.0698 0.100 Uiso 1 1 calc R . .
H79B H 0.4424 0.7085 0.0771 0.100 Uiso 1 1 calc R . .
H79C H 0.3323 0.7593 0.0326 0.100 Uiso 1 1 calc R . .
C80 C 0.1250(12) 0.7554(8) 0.1283(7) 0.088(4) Uani 1 1 d . . .
H80A H 0.1231 0.7941 0.0824 0.132 Uiso 1 1 calc R . .
H80B H 0.0786 0.7728 0.1623 0.132 Uiso 1 1 calc R . .
H80C H 0.0867 0.7113 0.1261 0.132 Uiso 1 1 calc R . .
Co1 Co 0.08022(12) 0.14936(7) 0.19822(7) 0.0397(4) Uani 1 1 d . . .
Co2 Co 0.31947(12) 0.65468(7) 0.26214(7) 0.0379(4) Uani 1 1 d . . .
Fe1 Fe 0.33784(13) 0.11315(8) 0.36031(7) 0.0407(4) Uani 1 1 d . . .
Fe2 Fe 0.61550(13) 0.48888(7) 0.29453(8) 0.0422(4) Uani 1 1 d . . .
P1 P 0.2811(3) 0.17618(15) 0.18035(13) 0.0423(7) Uani 1 1 d . . .
P2 P 0.0382(2) 0.09420(14) 0.31146(13) 0.0370(6) Uani 1 1 d . . .
P3 P 0.0462(3) 0.06672(17) 0.14695(16) 0.0586(8) Uani 1 1 d . . .
P4 P -0.0526(3) 0.24361(17) 0.14525(17) 0.0597(8) Uani 1 1 d . . .
P5 P 0.5102(2) 0.66245(13) 0.29590(13) 0.0348(6) Uani 1 1 d . . .
P6 P 0.3043(2) 0.54029(14) 0.26380(14) 0.0400(6) Uani 1 1 d . . .
P7 P 0.2856(3) 0.73307(16) 0.15427(15) 0.0513(8) Uani 1 1 d . . .
P8 P 0.1754(3) 0.68485(16) 0.33247(15) 0.0471(7) Uani 1 1 d . . .

loop_
_atom_site_aniso_label
_atom_site_aniso_U_11
_atom_site_aniso_U_22
_atom_site_aniso_U_33
_atom_site_aniso_U_23
_atom_site_aniso_U_13
_atom_site_aniso_U_12
C1 0.052(6) 0.024(5) 0.035(6) -0.007(4) 0.001(5) -0.011(5)
C2 0.035(6) 0.030(5) 0.058(7) -0.014(5) 0.011(5) -0.004(5)
C3 0.078(9) 0.042(6) 0.050(7) -0.006(6) -0.018(6) 0.008(6)
C4 0.047(7) 0.073(8) 0.032(6) 0.000(6) -0.013(5) -0.020(6)
C5 0.078(8) 0.051(7) 0.035(6) -0.014(5) -0.010(6) -0.012(6)
C6 0.052(7) 0.042(6) 0.032(6) -0.003(5) 0.001(5) -0.023(5)
C7 0.028(6) 0.062(7) 0.059(7) -0.016(6) -0.002(5) -0.016(5)
C8 0.043(7) 0.064(8) 0.066(8) -0.012(7) -0.016(6) -0.012(6)
C9 0.125(12) 0.048(7) 0.045(7) -0.018(6) -0.018(7) -0.024(8)
C10 0.062(7) 0.039(6) 0.039(6) -0.010(5) -0.003(5) -0.014(5)
C11 0.064(7) 0.036(6) 0.040(6) -0.003(5) -0.005(5) -0.009(5)
C12 0.070(8) 0.059(8) 0.065(8) -0.012(7) -0.005(6) -0.021(7)
C13 0.106(11) 0.052(8) 0.072(10) -0.011(7) 0.009(8) -0.042(8)
C14 0.113(12) 0.043(7) 0.052(8) 0.004(6) 0.026(8) -0.004(8)
C15 0.088(10) 0.057(8) 0.063(9) -0.010(7) -0.009(7) -0.001(7)
C16 0.077(9) 0.054(7) 0.052(8) -0.004(6) 0.004(7) -0.010(6)
C17 0.047(6) 0.036(6) 0.035(6) -0.012(5) -0.002(5) 0.001(5)
C18 0.054(7) 0.051(7) 0.057(7) -0.030(6) 0.001(5) -0.002(6)
C19 0.049(7) 0.054(7) 0.078(9) -0.024(7) 0.008(6) 0.000(6)
C20 0.069(9) 0.075(9) 0.087(10) -0.060(8) -0.022(7) 0.021(7)
C21 0.072(8) 0.076(9) 0.046(7) -0.020(7) 0.003(6) 0.012(7)
C22 0.028(6) 0.058(7) 0.074(8) -0.028(6) 0.003(5) 0.005(5)
C23 0.037(6) 0.052(7) 0.038(6) -0.017(5) 0.007(5) -0.004(5)
C24 0.121(12) 0.055(8) 0.064(9) -0.014(7) 0.037(8) 0.006(8)
C25 0.131(13) 0.054(8) 0.078(10) -0.020(7) 0.027(9) 0.005(8)
C26 0.099(12) 0.067(10) 0.135(15) -0.036(10) 0.000(11) 0.026(9)
C27 0.183(19) 0.103(13) 0.112(14) -0.010(11) 0.087(13) 0.045(13)
C28 0.108(12) 0.063(8) 0.105(12) -0.015(8) 0.060(10) 0.012(8)
C29 0.044(6) 0.045(6) 0.045(6) -0.024(5) 0.003(5) -0.015(5)
C30 0.057(8) 0.071(8) 0.057(8) -0.010(6) -0.006(6) -0.021(7)
C31 0.076(10) 0.144(15) 0.078(10) -0.049(11) -0.008(8) -0.051(11)
C32 0.141(15) 0.054(9) 0.070(10) -0.029(8) 0.031(10) -0.051(10)
C33 0.053(8) 0.068(8) 0.063(8) -0.027(7) 0.012(7) -0.008(7)
C34 0.062(7) 0.039(6) 0.052(7) -0.013(6) 0.014(6) -0.016(6)
C35 0.057(8) 0.095(10) 0.086(10) -0.006(8) -0.006(7) 0.015(7)
C36 0.115(12) 0.036(7) 0.132(13) -0.009(8) 0.020(10) 0.002(7)
C37 0.112(12) 0.104(11) 0.060(9) -0.004(8) -0.023(8) 0.003(9)
C38 0.104(11) 0.112(11) 0.060(8) -0.048(8) 0.024(8) -0.051(9)
C39 0.080(10) 0.124(12) 0.105(12) -0.062(10) 0.007(8) -0.044(9)
C40 0.24(2) 0.042(8) 0.078(10) -0.031(7) 0.018(11) -0.026(10)
C41 0.027(5) 0.052(6) 0.043(6) -0.027(5) 0.001(4) -0.004(5)
C42 0.055(7) 0.056(7) 0.049(7) -0.028(6) 0.002(5) -0.020(6)
C43 0.060(8) 0.076(9) 0.077(9) -0.051(8) -0.004(6) 0.010(7)
C44 0.079(9) 0.036(6) 0.073(9) -0.027(6) -0.021(7) 0.011(6)
C45 0.038(6) 0.040(6) 0.078(8) -0.032(6) 0.003(6) -0.004(5)
C46 0.045(6) 0.030(5) 0.044(6) -0.015(5) -0.006(5) -0.010(5)
C47 0.049(7) 0.039(6) 0.062(7) -0.025(5) -0.005(5) -0.010(5)
C48 0.065(8) 0.053(7) 0.076(9) -0.037(7) -0.014(7) 0.007(6)
C49 0.080(9) 0.045(7) 0.053(7) -0.009(6) -0.033(7) 0.005(6)
C50 0.054(7) 0.039(6) 0.051(7) -0.016(5) -0.009(5) -0.001(5)
C51 0.039(6) 0.044(6) 0.041(6) -0.021(5) 0.010(5) -0.014(5)
C52 0.063(7) 0.058(7) 0.039(7) -0.016(6) 0.006(5) -0.008(6)
C53 0.080(9) 0.075(9) 0.048(7) -0.028(7) -0.003(6) 0.004(7)
C54 0.041(7) 0.104(11) 0.074(9) -0.060(8) 0.010(6) -0.020(7)
C55 0.062(8) 0.066(8) 0.071(9) -0.049(7) -0.005(6) 0.005(6)
C56 0.048(6) 0.046(6) 0.053(7) -0.026(5) -0.005(5) 0.000(5)
C57 0.045(6) 0.032(5) 0.044(6) -0.015(5) 0.001(5) 0.002(5)
C58 0.067(8) 0.076(8) 0.046(7) -0.031(6) 0.005(6) -0.031(7)
C59 0.058(8) 0.068(8) 0.066(8) -0.033(7) 0.019(6) -0.038(6)
C60 0.049(7) 0.076(9) 0.063(9) -0.021(7) 0.017(6) -0.014(6)
C61 0.102(11) 0.093(10) 0.039(7) -0.013(7) 0.044(7) -0.029(9)
C62 0.076(8) 0.071(8) 0.053(8) -0.033(7) 0.002(6) -0.031(7)
C63 0.029(5) 0.054(7) 0.053(7) -0.019(6) 0.000(5) -0.013(5)
C64 0.043(6) 0.061(7) 0.058(8) -0.021(6) 0.004(5) -0.002(6)
C65 0.115(12) 0.088(10) 0.033(7) -0.004(7) 0.011(7) 0.021(9)
C66 0.089(10) 0.056(9) 0.094(12) -0.013(8) 0.027(9) -0.021(8)
C67 0.074(9) 0.058(8) 0.099(11) -0.019(8) 0.001(8) -0.026(7)
C68 0.056(7) 0.055(7) 0.077(9) -0.018(7) -0.001(6) -0.024(6)
C69 0.027(5) 0.043(6) 0.060(7) -0.024(5) 0.005(5) -0.016(5)
C70 0.077(9) 0.093(10) 0.075(9) -0.046(8) -0.009(7) -0.004(8)
C71 0.061(8) 0.092(10) 0.089(10) -0.044(9) -0.034(7) 0.009(7)
C72 0.117(13) 0.071(9) 0.074(10) -0.029(8) -0.052(9) -0.020(9)
C73 0.054(8) 0.133(13) 0.082(10) -0.062(9) -0.010(7) -0.002(8)
C74 0.057(8) 0.090(9) 0.075(9) -0.054(8) -0.009(7) -0.005(7)
C75 0.035(6) 0.098(9) 0.063(8) -0.041(7) 0.012(5) -0.009(6)
C76 0.095(9) 0.066(8) 0.043(7) -0.028(6) 0.008(6) -0.014(7)
C77 0.094(10) 0.046(7) 0.094(10) -0.034(7) -0.005(8) 0.018(7)
C78 0.143(12) 0.028(6) 0.054(8) -0.005(5) 0.013(8) 0.004(7)
C79 0.077(9) 0.086(9) 0.041(7) -0.029(6) 0.001(6) 0.002(7)
C80 0.089(10) 0.101(11) 0.061(9) -0.015(8) -0.007(7) 0.022(8)
Co1 0.0421(8) 0.0390(8) 0.0367(8) -0.0103(6) -0.0035(6) -0.0053(6)
Co2 0.0382(8) 0.0395(8) 0.0378(8) -0.0157(6) 0.0003(6) -0.0026(6)
Fe1 0.0426(9) 0.0424(8) 0.0375(9) -0.0133(7) -0.0051(7) -0.0055(7)
Fe2 0.0425(9) 0.0359(8) 0.0513(9) -0.0188(7) -0.0027(7) -0.0015(7)
P1 0.0503(17) 0.0417(15) 0.0338(15) -0.0105(12) -0.0016(12) -0.0085(13)
P2 0.0358(15) 0.0365(14) 0.0376(15) -0.0111(12) 0.0001(11) -0.0057(12)
P3 0.075(2) 0.0540(18) 0.0513(19) -0.0228(15) 0.0064(16) -0.0196(16)
P4 0.0582(19) 0.0539(18) 0.055(2) -0.0031(15) -0.0109(15) 0.0037(16)
P5 0.0393(15) 0.0331(14) 0.0341(14) -0.0136(12) 0.0004(11) -0.0070(11)
P6 0.0399(15) 0.0428(15) 0.0414(16) -0.0190(13) -0.0015(12) -0.0066(12)
P7 0.0631(19) 0.0470(17) 0.0409(17) -0.0124(14) -0.0026(14) 0.0048(15)
P8 0.0422(16) 0.0553(18) 0.0467(17) -0.0214(14) 0.0023(13) -0.0027(14)

loop_
_atom_type_symbol
_atom_type_description
_atom_type_scat_dispersion_real
_atom_type_scat_dispersion_imag
_atom_type_scat_source
C C 0.0033 0.0016 'International Tables Vol C Tables 4.2.6.8 and 6.1.1.4'
H H 0.0000 0.0000 'International Tables Vol C Tables 4.2.6.8 and 6.1.1.4'
P P 0.1023 0.0942 'International Tables Vol C Tables 4.2.6.8 and 6.1.1.4'
Fe Fe 0.3463 0.8444 'International Tables Vol C Tables 4.2.6.8 and 6.1.1.4'
Co Co 0.3494 0.9721 'International Tables Vol C Tables 4.2.6.8 and 6.1.1.4'

loop_
_geom_angle_atom_site_label_1
_geom_angle_atom_site_label_2
_geom_angle_atom_site_label_3
_geom_angle
_geom_angle_site_symmetry_1
_geom_angle_site_symmetry_3
_geom_angle_publ_flag
C5 C1 C2 106.8(9) . . ?
C5 C1 P2 128.4(8) . . ?
C2 C1 P2 124.7(7) . . ?
C5 C1 Fe1 69.4(6) . . ?
C2 C1 Fe1 69.6(5) . . ?
P2 C1 Fe1 122.7(4) . . ?
C1 C2 C3 108.0(9) . . ?
C1 C2 Fe1 69.5(5) . . ?
C3 C2 Fe1 69.9(6) . . ?
C1 C2 H2 126.0 . . ?
C3 C2 H2 126.0 . . ?
Fe1 C2 H2 126.0 . . ?
C4 C3 C2 108.1(10) . . ?
C4 C3 Fe1 70.0(6) . . ?
C2 C3 Fe1 69.1(5) . . ?
C4 C3 H3 125.9 . . ?
C2 C3 H3 125.9 . . ?
Fe1 C3 H3 125.9 . . ?
C3 C4 C5 108.2(9) . . ?
C3 C4 Fe1 70.0(6) . . ?
C5 C4 Fe1 69.2(6) . . ?
C3 C4 H4 125.9 . . ?
C5 C4 H4 125.9 . . ?
Fe1 C4 H4 125.9 . . ?
C4 C5 C1 108.8(10) . . ?
C4 C5 Fe1 70.3(6) . . ?
C1 C5 Fe1 69.6(6) . . ?
C4 C5 H5 125.6 . . ?
C1 C5 H5 125.6 . . ?
Fe1 C5 H5 125.6 . . ?
C7 C6 C10 107.7(9) . . ?
C7 C6 P1 132.9(8) . . ?
C10 C6 P1 119.4(8) . . ?
C7 C6 Fe1 70.7(6) . . ?
C10 C6 Fe1 68.8(5) . . ?
P1 C6 Fe1 126.0(5) . . ?
C6 C7 C8 110.1(10) . . ?
C6 C7 Fe1 69.6(5) . . ?
C8 C7 Fe1 70.5(6) . . ?
C6 C7 H7 124.9 . . ?
C8 C7 H7 124.9 . . ?
Fe1 C7 H7 124.9 . . ?
C7 C8 C9 107.4(10) . . ?
C7 C8 Fe1 69.8(6) . . ?
C9 C8 Fe1 68.9(6) . . ?
C7 C8 H8 126.3 . . ?
C9 C8 H8 126.3 . . ?
Fe1 C8 H8 126.3 . . ?
C8 C9 C10 109.3(10) . . ?
C8 C9 Fe1 70.7(6) . . ?
C10 C9 Fe1 69.3(6) . . ?
C8 C9 H9 125.3 . . ?
C10 C9 H9 125.3 . . ?
Fe1 C9 H9 125.3 . . ?
C9 C10 C6 105.5(10) . . ?
C9 C10 Fe1 69.7(6) . . ?
C6 C10 Fe1 69.1(5) . . ?
C9 C10 H10 127.2 . . ?
C6 C10 H10 127.2 . . ?
Fe1 C10 H10 127.2 . . ?
C12 C11 C16 117.3(10) . . ?
C12 C11 P1 125.6(8) . . ?
C16 C11 P1 117.1(8) . . ?
C11 C12 C13 121.1(12) . . ?
C11 C12 H12 119.5 . . ?
C13 C12 H12 119.5 . . ?
C14 C13 C12 120.2(12) . . ?
C14 C13 H13 119.9 . . ?
C12 C13 H13 119.9 . . ?
C15 C14 C13 120.0(11) . . ?
C15 C14 H14 120.0 . . ?
C13 C14 H14 120.0 . . ?
C14 C15 C16 119.8(12) . . ?
C14 C15 H15 120.1 . . ?
C16 C15 H15 120.1 . . ?
C15 C16 C11 121.3(12) . . ?
C15 C16 H16 119.3 . . ?
C11 C16 H16 119.3 . . ?
C22 C17 C18 116.8(9) . . ?
C22 C17 P2 123.7(7) . . ?
C18 C17 P2 119.6(7) . . ?
C19 C18 C17 123.4(10) . . ?
C19 C18 H18 118.3 . . ?
C17 C18 H18 118.3 . . ?
C20 C19 C18 119.1(11) . . ?
C20 C19 H19 120.5 . . ?
C18 C19 H19 120.5 . . ?
C19 C20 C21 121.1(11) . . ?
C19 C20 H20 119.4 . . ?
C21 C20 H20 119.4 . . ?
C20 C21 C22 119.1(11) . . ?
C20 C21 H21 120.5 . . ?
C22 C21 H21 120.5 . . ?
C17 C22 C21 120.6(10) . . ?
C17 C22 H22 119.7 . . ?
C21 C22 H22 119.7 . . ?
C28 C23 C24 113.4(10) . . ?
C28 C23 P1 124.8(9) . . ?
C24 C23 P1 121.5(8) . . ?
C25 C24 C23 127.3(12) . . ?
C25 C24 H24 116.3 . . ?
C23 C24 H24 116.3 . . ?
C24 C25 C26 117.9(13) . . ?
C24 C25 H25 121.0 . . ?
C26 C25 H25 121.0 . . ?
C25 C26 C27 118.5(14) . . ?
C25 C26 H26 120.8 . . ?
C27 C26 H26 120.8 . . ?
C26 C27 C28 119.8(14) . . ?
C26 C27 H27 120.1 . . ?
C28 C27 H27 120.1 . . ?
C23 C28 C27 123.1(13) . . ?
C23 C28 H28 118.5 . . ?
C27 C28 H28 118.5 . . ?
C30 C29 C34 118.0(10) . . ?
C30 C29 P2 118.1(9) . . ?
C34 C29 P2 123.6(8) . . ?
C29 C30 C31 121.0(12) . . ?
C29 C30 H30 119.5 . . ?
C31 C30 H30 119.5 . . ?
C32 C31 C30 119.0(13) . . ?
C32 C31 H31 120.5 . . ?
C30 C31 H31 120.5 . . ?
C33 C32 C31 120.5(13) . . ?
C33 C32 H32 119.7 . . ?
C31 C32 H32 119.7 . . ?
C32 C33 C34 119.5(13) . . ?
C32 C33 H33 120.2 . . ?
C34 C33 H33 120.2 . . ?
C29 C34 C33 121.8(11) . . ?
C29 C34 H34 119.1 . . ?
C33 C34 H34 119.1 . . ?
P4 C35 H35A 109.5 . . ?
P4 C35 H35B 109.5 . . ?
H35A C35 H35B 109.5 . . ?
P4 C35 H35C 109.5 . . ?
H35A C35 H35C 109.5 . . ?
H35B C35 H35C 109.5 . . ?
P4 C36 H36A 109.5 . . ?
P4 C36 H36B 109.5 . . ?
H36A C36 H36B 109.5 . . ?
P4 C36 H36C 109.5 . . ?
H36A C36 H36C 109.5 . . ?
H36B C36 H36C 109.5 . . ?
P4 C37 H37A 109.5 . . ?
P4 C37 H37B 109.5 . . ?
H37A C37 H37B 109.5 . . ?
P4 C37 H37C 109.5 . . ?
H37A C37 H37C 109.5 . . ?
H37B C37 H37C 109.5 . . ?
P3 C38 H38A 109.5 . . ?
P3 C38 H38B 109.5 . . ?
H38A C38 H38B 109.5 . . ?
P3 C38 H38C 109.5 . . ?
H38A C38 H38C 109.5 . . ?
H38B C38 H38C 109.5 . . ?
P3 C39 H39A 109.5 . . ?
P3 C39 H39B 109.5 . . ?
H39A C39 H39B 109.5 . . ?
P3 C39 H39C 109.5 . . ?
H39A C39 H39C 109.5 . . ?
H39B C39 H39C 109.5 . . ?
P3 C40 H40A 109.5 . . ?
P3 C40 H40B 109.5 . . ?
H40A C40 H40B 109.5 . . ?
P3 C40 H40C 109.5 . . ?
H40A C40 H40C 109.5 . . ?
H40B C40 H40C 109.5 . . ?
C42 C41 C45 108.1(9) . . ?
C42 C41 P6 123.6(8) . . ?
C45 C41 P6 128.2(7) . . ?
C42 C41 Fe2 70.4(6) . . ?
C45 C41 Fe2 69.9(5) . . ?
P6 C41 Fe2 122.1(5) . . ?
C41 C42 C43 108.8(10) . . ?
C41 C42 Fe2 69.6(6) . . ?
C43 C42 Fe2 69.9(6) . . ?
C41 C42 H42 125.6 . . ?
C43 C42 H42 125.6 . . ?
Fe2 C42 H42 125.6 . . ?
C44 C43 C42 105.1(10) . . ?
C44 C43 Fe2 69.6(6) . . ?
C42 C43 Fe2 68.4(6) . . ?
C44 C43 H43 127.4 . . ?
C42 C43 H43 127.4 . . ?
Fe2 C43 H43 127.4 . . ?
C45 C44 C43 110.9(10) . . ?
C45 C44 Fe2 69.9(6) . . ?
C43 C44 Fe2 70.0(6) . . ?
C45 C44 H44 124.5 . . ?
C43 C44 H44 124.5 . . ?
Fe2 C44 H44 124.5 . . ?
C44 C45 C41 107.1(9) . . ?
C44 C45 Fe2 70.6(6) . . ?
C41 C45 Fe2 68.5(5) . . ?
C44 C45 H45 126.4 . . ?
C41 C45 H45 126.4 . . ?
Fe2 C45 H45 126.4 . . ?
C50 C46 C47 107.3(8) . . ?
C50 C46 P5 125.1(7) . . ?
C47 C46 P5 127.4(7) . . ?
C50 C46 Fe2 68.9(5) . . ?
C47 C46 Fe2 69.5(5) . . ?
P5 C46 Fe2 123.5(5) . . ?
C48 C47 C46 108.9(9) . . ?
C48 C47 Fe2 71.1(6) . . ?
C46 C47 Fe2 68.5(5) . . ?
C48 C47 H47 125.6 . . ?
C46 C47 H47 125.6 . . ?
Fe2 C47 H47 125.6 . . ?
C47 C48 C49 106.1(10) . . ?
C47 C48 Fe2 69.0(6) . . ?
C49 C48 Fe2 67.7(6) . . ?
C47 C48 H48 126.9 . . ?
C49 C48 H48 126.9 . . ?
Fe2 C48 H48 126.9 . . ?
C50 C49 C48 109.0(9) . . ?
C50 C49 Fe2 68.8(6) . . ?
C48 C49 Fe2 70.6(6) . . ?
C50 C49 H49 125.5 . . ?
C48 C49 H49 125.5 . . ?
Fe2 C49 H49 125.5 . . ?
C46 C50 C49 108.7(9) . . ?
C46 C50 Fe2 70.5(6) . . ?
C49 C50 Fe2 70.5(6) . . ?
C46 C50 H50 125.6 . . ?
C49 C50 H50 125.6 . . ?
Fe2 C50 H50 125.6 . . ?
C56 C51 C52 115.5(9) . . ?
C56 C51 P5 119.8(8) . . ?
C52 C51 P5 124.6(8) . . ?
C51 C52 C53 121.8(10) . . ?
C51 C52 H52 119.1 . . ?
C53 C52 H52 119.1 . . ?
C54 C53 C52 119.0(11) . . ?
C54 C53 H53 120.5 . . ?
C52 C53 H53 120.5 . . ?
C55 C54 C53 120.4(11) . . ?
C55 C54 H54 119.8 . . ?
C53 C54 H54 119.8 . . ?
C54 C55 C56 119.7(11) . . ?
C54 C55 H55 120.2 . . ?
C56 C55 H55 120.2 . . ?
C55 C56 C51 123.7(11) . . ?
C55 C56 H56 118.2 . . ?
C51 C56 H56 118.2 . . ?
C58 C57 C62 114.0(9) . . ?
C58 C57 P5 125.3(8) . . ?
C62 C57 P5 120.7(8) . . ?
C57 C58 C59 123.7(10) . . ?
C57 C58 H58 118.1 . . ?
C59 C58 H58 118.1 . . ?
C60 C59 C58 119.7(11) . . ?
C60 C59 H59 120.2 . . ?
C58 C59 H59 120.2 . . ?
C59 C60 C61 120.2(11) . . ?
C59 C60 H60 119.9 . . ?
C61 C60 H60 119.9 . . ?
C60 C61 C62 119.9(11) . . ?
C60 C61 H61 120.0 . . ?
C62 C61 H61 120.0 . . ?
C57 C62 C61 122.4(11) . . ?
C57 C62 H62 118.8 . . ?
C61 C62 H62 118.8 . . ?
C68 C63 C64 117.6(10) . . ?
C68 C63 P6 123.6(8) . . ?
C64 C63 P6 118.8(8) . . ?
C63 C64 C65 121.0(11) . . ?
C63 C64 H64 119.5 . . ?
C65 C64 H64 119.5 . . ?
C66 C65 C64 120.6(12) . . ?
C66 C65 H65 119.7 . . ?
C64 C65 H65 119.7 . . ?
C65 C66 C67 118.3(12) . . ?
C65 C66 H66 120.8 . . ?
C67 C66 H66 120.8 . . ?
C66 C67 C68 122.2(12) . . ?
C66 C67 H67 118.9 . . ?
C68 C67 H67 118.9 . . ?
C63 C68 C67 120.2(12) . . ?
C63 C68 H68 119.9 . . ?
C67 C68 H68 119.9 . . ?
C74 C69 C70 116.0(10) . . ?
C74 C69 P6 125.8(8) . . ?
C70 C69 P6 117.9(8) . . ?
C71 C70 C69 122.1(12) . . ?
C71 C70 H70 119.0 . . ?
C69 C70 H70 119.0 . . ?
C72 C71 C70 116.7(12) . . ?
C72 C71 H71 121.6 . . ?
C70 C71 H71 121.6 . . ?
C71 C72 C73 121.7(12) . . ?
C71 C72 H72 119.1 . . ?
C73 C72 H72 119.1 . . ?
C74 C73 C72 119.1(12) . . ?
C74 C73 H73 120.4 . . ?
C72 C73 H73 120.4 . . ?
C73 C74 C69 124.3(12) . . ?
C73 C74 H74 117.8 . . ?
C69 C74 H74 117.8 . . ?
P8 C75 H75A 109.5 . . ?
P8 C75 H75B 109.5 . . ?
H75A C75 H75B 109.5 . . ?
P8 C75 H75C 109.5 . . ?
H75A C75 H75C 109.5 . . ?
H75B C75 H75C 109.5 . . ?
P8 C76 H76A 109.5 . . ?
P8 C76 H76B 109.5 . . ?
H76A C76 H76B 109.5 . . ?
P8 C76 H76C 109.5 . . ?
H76A C76 H76C 109.5 . . ?
H76B C76 H76C 109.5 . . ?
P8 C77 H77A 109.5 . . ?
P8 C77 H77B 109.5 . . ?
H77A C77 H77B 109.5 . . ?
P8 C77 H77C 109.5 . . ?
H77A C77 H77C 109.5 . . ?
H77B C77 H77C 109.5 . . ?
P7 C78 H78A 109.5 . . ?
P7 C78 H78B 109.5 . . ?
H78A C78 H78B 109.5 . . ?
P7 C78 H78C 109.5 . . ?
H78A C78 H78C 109.5 . . ?
H78B C78 H78C 109.5 . . ?
P7 C79 H79A 109.5 . . ?
P7 C79 H79B 109.5 . . ?
H79A C79 H79B 109.5 . . ?
P7 C79 H79C 109.5 . . ?
H79A C79 H79C 109.5 . . ?
H79B C79 H79C 109.5 . . ?
P7 C80 H80A 109.5 . . ?
P7 C80 H80B 109.5 . . ?
H80A C80 H80B 109.5 . . ?
P7 C80 H80C 109.5 . . ?
H80A C80 H80C 109.5 . . ?
H80B C80 H80C 109.5 . . ?
P2 Co1 P1 110.19(11) . . ?
P2 Co1 P3 106.47(12) . . ?
P1 Co1 P3 107.43(12) . . ?
P2 Co1 P4 114.25(12) . . ?
P1 Co1 P4 114.58(12) . . ?
P3 Co1 P4 103.12(14) . . ?
P6 Co2 P5 106.51(11) . . ?
P6 Co2 P7 109.09(12) . . ?
P5 Co2 P7 112.05(11) . . ?
P6 Co2 P8 112.68(11) . . ?
P5 Co2 P8 110.28(11) . . ?
P7 Co2 P8 106.32(12) . . ?
C10 Fe1 C5 110.2(4) . . ?
C10 Fe1 C2 138.6(4) . . ?
C5 Fe1 C2 68.4(4) . . ?
C10 Fe1 C9 41.0(4) . . ?
C5 Fe1 C9 111.0(5) . . ?
C2 Fe1 C9 179.2(5) . . ?
C10 Fe1 C6 42.1(4) . . ?
C5 Fe1 C6 140.1(4) . . ?
C2 Fe1 C6 111.4(4) . . ?
C9 Fe1 C6 68.7(4) . . ?
C10 Fe1 C1 109.7(4) . . ?
C5 Fe1 C1 41.0(4) . . ?
C2 Fe1 C1 40.9(3) . . ?
C9 Fe1 C1 138.3(5) . . ?
C6 Fe1 C1 111.4(4) . . ?
C10 Fe1 C4 138.5(5) . . ?
C5 Fe1 C4 40.4(4) . . ?
C2 Fe1 C4 68.3(4) . . ?
C9 Fe1 C4 111.6(5) . . ?
C6 Fe1 C4 179.4(5) . . ?
C1 Fe1 C4 68.7(4) . . ?
C10 Fe1 C3 178.0(5) . . ?
C5 Fe1 C3 67.8(5) . . ?
C2 Fe1 C3 41.0(4) . . ?
C9 Fe1 C3 139.4(5) . . ?
C6 Fe1 C3 139.4(4) . . ?
C1 Fe1 C3 68.8(4) . . ?
C4 Fe1 C3 40.0(4) . . ?
C10 Fe1 C7 68.6(4) . . ?
C5 Fe1 C7 178.4(4) . . ?
C2 Fe1 C7 113.3(4) . . ?
C9 Fe1 C7 67.3(5) . . ?
C6 Fe1 C7 39.7(4) . . ?
C1 Fe1 C7 140.3(4) . . ?
C4 Fe1 C7 139.8(4) . . ?
C3 Fe1 C7 113.3(5) . . ?
C10 Fe1 C8 68.9(4) . . ?
C5 Fe1 C8 138.9(4) . . ?
C2 Fe1 C8 140.4(4) . . ?
C9 Fe1 C8 40.4(4) . . ?
C6 Fe1 C8 67.8(4) . . ?
C1 Fe1 C8 178.5(4) . . ?
C4 Fe1 C8 112.1(4) . . ?
C3 Fe1 C8 112.6(5) . . ?
C7 Fe1 C8 39.7(4) . . ?
C41 Fe2 C50 108.2(4) . . ?
C41 Fe2 C42 40.0(3) . . ?
C50 Fe2 C42 135.7(4) . . ?
C41 Fe2 C45 41.6(4) . . ?
C50 Fe2 C45 110.2(4) . . ?
C42 Fe2 C45 68.5(4) . . ?
C41 Fe2 C46 109.2(4) . . ?
C50 Fe2 C46 40.6(4) . . ?
C42 Fe2 C46 109.8(4) . . ?
C45 Fe2 C46 138.4(4) . . ?
C41 Fe2 C49 136.7(4) . . ?
C50 Fe2 C49 40.7(4) . . ?
C42 Fe2 C49 176.1(5) . . ?
C45 Fe2 C49 110.5(5) . . ?
C46 Fe2 C49 68.3(4) . . ?
C41 Fe2 C44 67.9(4) . . ?
C50 Fe2 C44 139.9(4) . . ?
C42 Fe2 C44 67.9(4) . . ?
C45 Fe2 C44 39.5(4) . . ?
C46 Fe2 C44 177.1(4) . . ?
C49 Fe2 C44 113.8(4) . . ?
C41 Fe2 C43 69.1(4) . . ?
C50 Fe2 C43 177.3(4) . . ?
C42 Fe2 C43 41.7(4) . . ?
C45 Fe2 C43 68.5(4) . . ?
C46 Fe2 C43 138.9(4) . . ?
C49 Fe2 C43 141.8(5) . . ?
C44 Fe2 C43 40.4(4) . . ?
C41 Fe2 C47 139.7(4) . . ?
C50 Fe2 C47 69.4(4) . . ?
C42 Fe2 C47 112.8(4) . . ?
C45 Fe2 C47 178.6(4) . . ?
C46 Fe2 C47 42.0(4) . . ?
C49 Fe2 C47 68.3(4) . . ?
C44 Fe2 C47 140.1(4) . . ?
C43 Fe2 C47 112.0(4) . . ?
C41 Fe2 C48 178.0(4) . . ?
C50 Fe2 C48 69.7(4) . . ?
C42 Fe2 C48 141.5(4) . . ?
C45 Fe2 C48 138.8(4) . . ?
C46 Fe2 C48 69.3(4) . . ?
C49 Fe2 C48 41.7(4) . . ?
C44 Fe2 C48 113.6(4) . . ?
C43 Fe2 C48 112.9(5) . . ?
C47 Fe2 C48 39.9(4) . . ?
C6 P1 C11 97.8(4) . . ?
C6 P1 C23 98.6(5) . . ?
C11 P1 C23 97.5(5) . . ?
C6 P1 Co1 116.9(3) . . ?
C11 P1 Co1 121.3(4) . . ?
C23 P1 Co1 120.1(3) . . ?
C17 P2 C29 96.9(4) . . ?
C17 P2 C1 97.5(4) . . ?
C29 P2 C1 100.3(4) . . ?
C17 P2 Co1 117.8(3) . . ?
C29 P2 Co1 119.6(3) . . ?
C1 P2 Co1 120.1(3) . . ?
C40 P3 C38 97.7(6) . . ?
C40 P3 C39 99.1(7) . . ?
C38 P3 C39 100.7(6) . . ?
C40 P3 Co1 119.6(5) . . ?
C38 P3 Co1 116.9(4) . . ?
C39 P3 Co1 118.8(5) . . ?
C35 P4 C36 99.3(6) . . ?
C35 P4 C37 95.7(6) . . ?
C36 P4 C37 97.9(7) . . ?
C35 P4 Co1 117.6(4) . . ?
C36 P4 Co1 122.0(5) . . ?
C37 P4 Co1 119.2(5) . . ?
C51 P5 C46 103.2(5) . . ?
C51 P5 C57 96.8(4) . . ?
C46 P5 C57 99.1(4) . . ?
C51 P5 Co2 112.1(3) . . ?
C46 P5 Co2 120.2(3) . . ?
C57 P5 Co2 121.6(3) . . ?
C41 P6 C63 99.4(4) . . ?
C41 P6 C69 100.5(4) . . ?
C63 P6 C69 99.3(4) . . ?
C41 P6 Co2 118.6(3) . . ?
C63 P6 Co2 121.6(3) . . ?
C69 P6 Co2 113.8(3) . . ?
C80 P7 C79 98.7(6) . . ?
C80 P7 C78 98.3(6) . . ?
C79 P7 C78 99.1(5) . . ?
C80 P7 Co2 117.8(4) . . ?
C79 P7 Co2 122.9(4) . . ?
C78 P7 Co2 115.7(4) . . ?
C76 P8 C77 97.0(5) . . ?
C76 P8 C75 99.6(5) . . ?
C77 P8 C75 98.7(6) . . ?
C76 P8 Co2 123.6(4) . . ?
C77 P8 Co2 117.1(4) . . ?
C75 P8 Co2 116.2(3) . . ?

loop_
_geom_bond_atom_site_label_1
_geom_bond_atom_site_label_2
_geom_bond_distance
_geom_bond_site_symmetry_2
_geom_bond_publ_flag
C1 C5 1.424(13) . ?
C1 C2 1.422(12) . ?
C1 P2 1.857(10) . ?
C1 Fe1 2.035(9) . ?
C2 C3 1.428(14) . ?
C2 Fe1 2.036(9) . ?
C2 H2 0.9800 . ?
C3 C4 1.401(14) . ?
C3 Fe1 2.047(10) . ?
C3 H3 0.9800 . ?
C4 C5 1.408(14) . ?
C4 Fe1 2.046(10) . ?
C4 H4 0.9800 . ?
C5 Fe1 2.032(11) . ?
C5 H5 0.9800 . ?
C6 C7 1.388(13) . ?
C6 C10 1.462(13) . ?
C6 P1 1.847(10) . ?
C6 Fe1 2.037(9) . ?
C7 C8 1.397(14) . ?
C7 Fe1 2.051(10) . ?
C7 H7 0.9800 . ?
C8 C9 1.413(16) . ?
C8 Fe1 2.060(10) . ?
C8 H8 0.9800 . ?
C9 C10 1.424(14) . ?
C9 Fe1 2.036(10) . ?
C9 H9 0.9800 . ?
C10 Fe1 2.032(10) . ?
C10 H10 0.9800 . ?
C11 C12 1.365(13) . ?
C11 C16 1.390(14) . ?
C11 P1 1.863(10) . ?
C12 C13 1.386(14) . ?
C12 H12 0.9300 . ?
C13 C14 1.360(17) . ?
C13 H13 0.9300 . ?
C14 C15 1.355(16) . ?
C14 H14 0.9300 . ?
C15 C16 1.376(14) . ?
C15 H15 0.9300 . ?
C16 H16 0.9300 . ?
C17 C22 1.360(13) . ?
C17 C18 1.386(13) . ?
C17 P2 1.851(9) . ?
C18 C19 1.355(13) . ?
C18 H18 0.9300 . ?
C19 C20 1.317(15) . ?
C19 H19 0.9300 . ?
C20 C21 1.386(15) . ?
C20 H20 0.9300 . ?
C21 C22 1.392(14) . ?
C21 H21 0.9300 . ?
C22 H22 0.9300 . ?
C23 C28 1.314(14) . ?
C23 C24 1.355(14) . ?
C23 P1 1.878(10) . ?
C24 C25 1.342(15) . ?
C24 H24 0.9300 . ?
C25 C26 1.348(17) . ?
C25 H25 0.9300 . ?
C26 C27 1.352(18) . ?
C26 H26 0.9300 . ?
C27 C28 1.407(17) . ?
C27 H27 0.9300 . ?
C28 H28 0.9300 . ?
C29 C30 1.327(14) . ?
C29 C34 1.376(13) . ?
C29 P2 1.855(9) . ?
C30 C31 1.393(16) . ?
C30 H30 0.9300 . ?
C31 C32 1.384(19) . ?
C31 H31 0.9300 . ?
C32 C33 1.309(18) . ?
C32 H32 0.9300 . ?
C33 C34 1.379(13) . ?
C33 H33 0.9300 . ?
C34 H34 0.9300 . ?
C35 P4 1.801(11) . ?
C35 H35A 0.9600 . ?
C35 H35B 0.9600 . ?
C35 H35C 0.9600 . ?
C36 P4 1.821(12) . ?
C36 H36A 0.9600 . ?
C36 H36B 0.9600 . ?
C36 H36C 0.9600 . ?
C37 P4 1.853(13) . ?
C37 H37A 0.9600 . ?
C37 H37B 0.9600 . ?
C37 H37C 0.9600 . ?
C38 P3 1.853(11) . ?
C38 H38A 0.9600 . ?
C38 H38B 0.9600 . ?
C38 H38C 0.9600 . ?
C39 P3 1.871(12) . ?
C39 H39A 0.9600 . ?
C39 H39B 0.9600 . ?
C39 H39C 0.9600 . ?
C40 P3 1.844(13) . ?
C40 H40A 0.9600 . ?
C40 H40B 0.9600 . ?
C40 H40C 0.9600 . ?
C41 C42 1.396(12) . ?
C41 C45 1.452(13) . ?
C41 P6 1.842(9) . ?
C41 Fe2 2.034(9) . ?
C42 C43 1.464(14) . ?
C42 Fe2 2.045(11) . ?
C42 H42 0.9800 . ?
C43 C44 1.425(15) . ?
C43 Fe2 2.066(11) . ?
C43 H43 0.9800 . ?
C44 C45 1.391(14) . ?
C44 Fe2 2.061(10) . ?
C44 H44 0.9800 . ?
C45 Fe2 2.053(9) . ?
C45 H45 0.9800 . ?
C46 C50 1.420(13) . ?
C46 C47 1.481(13) . ?
C46 P5 1.830(10) . ?
C46 Fe2 2.057(9) . ?
C47 C48 1.422(14) . ?
C47 Fe2 2.071(9) . ?
C47 H47 0.9800 . ?
C48 C49 1.479(15) . ?
C48 Fe2 2.098(11) . ?
C48 H48 0.9800 . ?
C49 C50 1.424(14) . ?
C49 Fe2 2.057(11) . ?
C49 H49 0.9800 . ?
C50 Fe2 2.034(10) . ?
C50 H50 0.9800 . ?
C51 C56 1.376(13) . ?
C51 C52 1.400(13) . ?
C51 P5 1.821(9) . ?
C52 C53 1.405(14) . ?
C52 H52 0.9300 . ?
C53 C54 1.374(15) . ?
C53 H53 0.9300 . ?
C54 C55 1.359(15) . ?
C54 H54 0.9300 . ?
C55 C56 1.372(13) . ?
C55 H55 0.9300 . ?
C56 H56 0.9300 . ?
C57 C58 1.378(13) . ?
C57 C62 1.395(13) . ?
C57 P5 1.861(9) . ?
C58 C59 1.400(13) . ?
C58 H58 0.9300 . ?
C59 C60 1.329(15) . ?
C59 H59 0.9300 . ?
C60 C61 1.360(16) . ?
C60 H60 0.9300 . ?
C61 C62 1.398(14) . ?
C61 H61 0.9300 . ?
C62 H62 0.9300 . ?
C63 C68 1.388(13) . ?
C63 C64 1.401(14) . ?
C63 P6 1.841(10) . ?
C64 C65 1.428(15) . ?
C64 H64 0.9300 . ?
C65 C66 1.370(17) . ?
C65 H65 0.9300 . ?
C66 C67 1.374(17) . ?
C66 H66 0.9300 . ?
C67 C68 1.417(15) . ?
C67 H67 0.9300 . ?
C68 H68 0.9300 . ?
C69 C74 1.351(13) . ?
C69 C70 1.421(14) . ?
C69 P6 1.856(10) . ?
C70 C71 1.405(15) . ?
C70 H70 0.9300 . ?
C71 C72 1.370(17) . ?
C71 H71 0.9300 . ?
C72 C73 1.388(17) . ?
C72 H72 0.9300 . ?
C73 C74 1.336(15) . ?
C73 H73 0.9300 . ?
C74 H74 0.9300 . ?
C75 P8 1.862(10) . ?
C75 H75A 0.9600 . ?
C75 H75B 0.9600 . ?
C75 H75C 0.9600 . ?
C76 P8 1.845(10) . ?
C76 H76A 0.9600 . ?
C76 H76B 0.9600 . ?
C76 H76C 0.9600 . ?
C77 P8 1.851(10) . ?
C77 H77A 0.9600 . ?
C77 H77B 0.9600 . ?
C77 H77C 0.9600 . ?
C78 P7 1.863(10) . ?
C78 H78A 0.9600 . ?
C78 H78B 0.9600 . ?
C78 H78C 0.9600 . ?
C79 P7 1.849(10) . ?
C79 H79A 0.9600 . ?
C79 H79B 0.9600 . ?
C79 H79C 0.9600 . ?
C80 P7 1.779(12) . ?
C80 H80A 0.9600 . ?
C80 H80B 0.9600 . ?
C80 H80C 0.9600 . ?
Co1 P2 2.184(3) . ?
Co1 P1 2.184(3) . ?
Co1 P3 2.200(3) . ?
Co1 P4 2.203(3) . ?
Co2 P6 2.170(3) . ?
Co2 P5 2.176(3) . ?
Co2 P7 2.197(3) . ?
Co2 P8 2.211(3) . ?
